data_7204884
loop_
_publ_author_name
'Suksangpanya, Unchulee'
'Blake, Alexander J.'
'Cade, Emma L.'
'Hubberstey, Peter'
'Parker, David J.'
'Wilson, Claire'

_publ_section_title
;
 Hydrogen-bonded supramolecular architectures in
 (N-(methylpyridin-2-yl)-amidino-O-alkylurea)copper(ii) halides
;
_journal_issue 28
_journal_name_full CrystEngComm
_journal_page_first 159
_journal_paper_doi 10.1039/b405875e
_journal_volume 6
_journal_year 2004
_chemical_formula_moiety '(C10H15N5O) Cu(II) Cl2'
_chemical_formula_sum 'C10 H15 Cl2 Cu N5 O'
_chemical_formula_weight 355.71
_chemical_melting_point ?
_chemical_name_systematic
;
?
;
_space_group_IT_number 13
_symmetry_cell_setting monoclinic
_symmetry_space_group_name_Hall '-P 2yc'
_symmetry_space_group_name_H-M 'P 1 2/c 1'
_atom_sites_solution_hydrogens geom
_atom_sites_solution_primary direct
_atom_sites_solution_secondary difmap
_audit_creation_method SHELXL-97
_cell_angle_alpha 90.00
_cell_angle_beta 103.305(2)
_cell_angle_gamma 90.00
_cell_formula_units_Z 4
_cell_length_a 12.0090(6)
_cell_length_b 8.5819(4)
_cell_length_c 13.9542(9)
_cell_measurement_reflns_used 14135
_cell_measurement_temperature 120(2)
_cell_measurement_theta_max 27.48
_cell_measurement_theta_min 2.91
_cell_volume 1399.52(13)
_computing_cell_refinement 'COLLECT; DENZO'
_computing_data_collection 'COLLECT (Hooft, 1999); DENZO (Otwinowski and Minor, 1997)'
_computing_data_reduction 'COLLECT; DENZO; SORTAV'
_computing_molecular_graphics 'CAMERON (Watkin, Pearce and Prout, 1993)'
_computing_publication_material 'SHELXL-97; PLATON (Spek, 2001)'
_computing_structure_refinement 'SHELXL-97 (Sheldrick, 1997)'
_computing_structure_solution 'SIR92 (Altomare et al., 1993)'
_diffrn_ambient_temperature 120(2)
_diffrn_detector_area_resol_mean '9.091 pixels/mm'
_diffrn_measured_fraction_theta_full 0.991
_diffrn_measured_fraction_theta_max 0.991
_diffrn_measurement_device_type 'Enraf Nonius KappaCCD area detector'
_diffrn_measurement_method 'phi and omega scans to fill Ewald sphere'
_diffrn_radiation_monochromator graphite
_diffrn_radiation_source 'fine-focus sealed tube'
_diffrn_radiation_type MoK\a
_diffrn_radiation_wavelength 0.71073
_diffrn_reflns_av_R_equivalents 0.0764
_diffrn_reflns_av_sigmaI/netI 0.0930
_diffrn_reflns_limit_h_max 13
_diffrn_reflns_limit_h_min -15
_diffrn_reflns_limit_k_max 9
_diffrn_reflns_limit_k_min -11
_diffrn_reflns_limit_l_max 17
_diffrn_reflns_limit_l_min -18
_diffrn_reflns_number 10261
_diffrn_reflns_theta_full 27.50
_diffrn_reflns_theta_max 27.50
_diffrn_reflns_theta_min 3.00
_diffrn_standards_decay_% 0
_diffrn_standards_interval_count n/a
_diffrn_standards_interval_time 120
_diffrn_standards_number 'not measured'
_exptl_absorpt_coefficient_mu 1.941
_exptl_absorpt_correction_T_max 0.995
_exptl_absorpt_correction_T_min 0.943
_exptl_absorpt_correction_type empirical
_exptl_absorpt_process_details 'SORTAV (Blessing, 1995)'
_exptl_crystal_colour blue
_exptl_crystal_density_diffrn 1.688
_exptl_crystal_density_method 'not measured'
_exptl_crystal_description plate
_exptl_crystal_F_000 724
_exptl_crystal_size_max 0.15
_exptl_crystal_size_mid 0.08
_exptl_crystal_size_min 0.02
_refine_diff_density_max 0.727
_refine_diff_density_min -0.818
_refine_diff_density_rms 0.117
_refine_ls_extinction_method none
_refine_ls_goodness_of_fit_ref 0.999
_refine_ls_hydrogen_treatment mixed
_refine_ls_matrix_type full
_refine_ls_number_parameters 173
_refine_ls_number_reflns 3192
_refine_ls_number_restraints 0
_refine_ls_restrained_S_all 0.999
_refine_ls_R_factor_all 0.0985
_refine_ls_R_factor_gt 0.0494
_refine_ls_shift/su_max 0.000
_refine_ls_shift/su_mean 0.000
_refine_ls_structure_factor_coef Fsqd
_refine_ls_weighting_details 'calc w=1/[\s^2^(Fo^2^)+(0.0459P)^2^+0.0000P] where P=(Fo^2^+2Fc^2^)/3'
_refine_ls_weighting_scheme calc
_refine_ls_wR_factor_gt 0.0939
_refine_ls_wR_factor_ref 0.1094
_reflns_number_gt 2055
_reflns_number_total 3192
_reflns_threshold_expression >2sigma(I)
_cod_data_source_file b405875e.txt
_cod_data_source_block cucytn
_cod_depositor_comments
;
The following automatic conversions were performed:

'_chemical_melting_point' value 'unknown' was changed to '?' - the
value is undefined or not given.

Automatic conversion script
Id: cif_fix_values 1569 2011-02-09 13:29:24Z adriana 
;
_cod_original_sg_symbol_H-M P2/c
_cod_database_code 7204884

loop_
_symmetry_equiv_pos_as_xyz
'x, y, z'
'-x, y, -z+1/2'
'-x, -y, -z'
'x, -y, z-1/2'

loop_
_atom_site_label
_atom_site_type_symbol
_atom_site_fract_x
_atom_site_fract_y
_atom_site_fract_z
_atom_site_U_iso_or_equiv
_atom_site_adp_type
_atom_site_occupancy
_atom_site_symmetry_multiplicity
_atom_site_calc_flag
_atom_site_refinement_flags
_atom_site_disorder_assembly
_atom_site_disorder_group
Cu1 Cu 0.13803(4) 0.25806(5) 0.68709(3) 0.01894(16) Uani 1 1 d . . .
Cl1 Cl 0.16356(8) 0.00075(10) 0.73170(7) 0.0228(2) Uani 1 1 d . . .
Cl2 Cl 0.23331(8) 0.26354(10) 0.52846(7) 0.0225(2) Uani 1 1 d . . .
N2 N 0.1061(2) 0.4828(3) 0.6836(2) 0.0177(7) Uani 1 1 d . . .
C1 C 0.2010(3) 0.5815(4) 0.7327(3) 0.0210(9) Uani 1 1 d . . .
H1A H 0.1768 0.6470 0.7808 0.025 Uiso 1 1 calc R . .
H1B H 0.2240 0.6486 0.6847 0.025 Uiso 1 1 calc R . .
C3 C 0.0166(3) 0.5544(4) 0.6328(3) 0.0179(8) Uani 1 1 d . . .
N31 N 0.0041(3) 0.7092(3) 0.6248(2) 0.0224(8) Uani 1 1 d . . .
H31A H 0.0581 0.7696 0.6547 0.027 Uiso 1 1 calc R . .
H31B H -0.0580 0.7483 0.5896 0.027 Uiso 1 1 calc R . .
N4 N -0.0775(2) 0.4743(3) 0.5798(2) 0.0192(7) Uani 1 1 d . . .
H4 H -0.1316 0.5301 0.5452 0.023 Uiso 1 1 calc R . .
C5 C -0.0946(3) 0.3168(4) 0.5760(3) 0.0189(8) Uani 1 1 d . . .
O51 O -0.1999(2) 0.2877(3) 0.52255(19) 0.0218(6) Uani 1 1 d . . .
C52 C -0.2326(3) 0.1266(4) 0.5005(3) 0.0231(9) Uani 1 1 d . . .
H52A H -0.2329 0.0700 0.5607 0.028 Uiso 1 1 calc R . .
H52B H -0.1794 0.0762 0.4677 0.028 Uiso 1 1 calc R . .
C53 C -0.3511(3) 0.1295(4) 0.4342(3) 0.0266(10) Uani 1 1 d . . .
H53A H -0.4037 0.1739 0.4691 0.040 Uiso 1 1 calc R . .
H53B H -0.3745 0.0252 0.4144 0.040 Uiso 1 1 calc R . .
H53C H -0.3505 0.1914 0.3770 0.040 Uiso 1 1 calc R . .
N6 N -0.0202(3) 0.2185(3) 0.6183(2) 0.0208(7) Uani 1 1 d . . .
H6 H -0.0422 0.1229 0.6162 0.025 Uiso 1 1 calc R . .
N11 N 0.2879(3) 0.3292(4) 0.7711(2) 0.0196(7) Uani 1 1 d . . .
C12 C 0.2993(3) 0.4839(4) 0.7825(3) 0.0195(8) Uani 1 1 d . . .
C13 C 0.3992(3) 0.5505(4) 0.8376(3) 0.0229(9) Uani 1 1 d . . .
H13 H 0.4048 0.6580 0.8462 0.027 Uiso 1 1 calc R . .
C14 C 0.4901(3) 0.4555(5) 0.8792(3) 0.0268(9) Uani 1 1 d . . .
H14 H 0.5581 0.4978 0.9155 0.032 Uiso 1 1 calc R . .
C15 C 0.4781(3) 0.2970(5) 0.8661(3) 0.0257(9) Uani 1 1 d . . .
H15 H 0.5386 0.2309 0.8931 0.031 Uiso 1 1 calc R . .
C16 C 0.3770(3) 0.2367(4) 0.8131(3) 0.0223(9) Uani 1 1 d . . .
H16 H 0.3693 0.1293 0.8059 0.027 Uiso 1 1 calc R . .

loop_
_atom_site_aniso_label
_atom_site_aniso_U_11
_atom_site_aniso_U_22
_atom_site_aniso_U_33
_atom_site_aniso_U_23
_atom_site_aniso_U_13
_atom_site_aniso_U_12
Cu1 0.0122(3) 0.0188(3) 0.0221(3) -0.00044(19) -0.00387(19) -0.00008(18)
Cl1 0.0181(5) 0.0196(5) 0.0267(5) -0.0006(4) -0.0032(4) 0.0002(4)
Cl2 0.0136(5) 0.0251(5) 0.0249(5) -0.0001(4) -0.0038(4) 0.0016(4)
N2 0.0120(16) 0.0151(16) 0.0239(18) -0.0011(13) 0.0000(14) 0.0006(12)
C1 0.015(2) 0.025(2) 0.019(2) -0.0004(15) -0.0030(17) 0.0009(16)
C3 0.012(2) 0.024(2) 0.017(2) -0.0006(16) 0.0015(16) -0.0012(15)
N31 0.0107(17) 0.0235(19) 0.028(2) 0.0008(14) -0.0055(14) 0.0000(13)
N4 0.0130(16) 0.0174(16) 0.0225(18) -0.0010(13) -0.0056(14) 0.0009(13)
C5 0.016(2) 0.023(2) 0.016(2) -0.0011(16) 0.0009(17) -0.0007(16)
O51 0.0120(14) 0.0245(15) 0.0243(15) -0.0007(11) -0.0052(12) -0.0033(11)
C52 0.016(2) 0.022(2) 0.028(2) -0.0018(17) -0.0015(18) 0.0009(15)
C53 0.018(2) 0.022(2) 0.035(3) -0.0004(18) -0.0040(19) -0.0019(16)
N6 0.0138(17) 0.0165(16) 0.0270(19) 0.0037(13) -0.0060(14) -0.0043(13)
N11 0.0144(17) 0.0232(17) 0.0182(18) 0.0010(13) -0.0025(14) -0.0009(13)
C12 0.016(2) 0.028(2) 0.014(2) 0.0013(16) 0.0007(16) 0.0022(16)
C13 0.017(2) 0.023(2) 0.026(2) -0.0041(16) 0.0006(17) -0.0036(16)
C14 0.012(2) 0.035(2) 0.029(2) -0.0009(18) -0.0049(18) -0.0008(17)
C15 0.014(2) 0.035(2) 0.025(2) 0.0022(18) -0.0033(18) 0.0004(17)
C16 0.015(2) 0.024(2) 0.025(2) 0.0003(17) 0.0002(17) -0.0003(16)

loop_
_atom_type_symbol
_atom_type_description
_atom_type_scat_dispersion_real
_atom_type_scat_dispersion_imag
_atom_type_scat_source
C C 0.0033 0.0016 'International Tables Vol C Tables 4.2.6.8 and 6.1.1.4'
H H 0.0000 0.0000 'International Tables Vol C Tables 4.2.6.8 and 6.1.1.4'
N N 0.0061 0.0033 'International Tables Vol C Tables 4.2.6.8 and 6.1.1.4'
O O 0.0106 0.0060 'International Tables Vol C Tables 4.2.6.8 and 6.1.1.4'
Cl Cl 0.1484 0.1585 'International Tables Vol C Tables 4.2.6.8 and 6.1.1.4'
Cu Cu 0.3201 1.2651 'International Tables Vol C Tables 4.2.6.8 and 6.1.1.4'

loop_
_geom_angle_atom_site_label_1
_geom_angle_atom_site_label_2
_geom_angle_atom_site_label_3
_geom_angle
_geom_angle_site_symmetry_1
_geom_angle_site_symmetry_3
_geom_angle_publ_flag
N6 Cu1 N2 89.80(12) . . ?
N6 Cu1 N11 169.34(13) . . ?
N2 Cu1 N11 81.91(12) . . ?
N6 Cu1 Cl1 91.15(9) . . ?
N2 Cu1 Cl1 164.60(9) . . ?
N11 Cu1 Cl1 95.08(9) . . ?
N6 Cu1 Cl2 98.44(10) . . ?
N2 Cu1 Cl2 94.54(9) . . ?
N11 Cu1 Cl2 88.93(9) . . ?
Cl1 Cu1 Cl2 100.52(3) . . ?
C3 N2 C1 116.2(3) . . ?
C3 N2 Cu1 127.6(2) . . ?
C1 N2 Cu1 115.6(2) . . ?
N2 C1 C12 110.1(3) . . ?
N2 C3 N31 125.3(3) . . ?
N2 C3 N4 121.9(3) . . ?
N31 C3 N4 112.7(3) . . ?
C5 N4 C3 127.5(3) . . ?
N6 C5 O51 127.5(3) . . ?
N6 C5 N4 123.8(3) . . ?
O51 C5 N4 108.7(3) . . ?
C5 O51 C52 118.2(3) . . ?
O51 C52 C53 106.6(3) . . ?
C5 N6 Cu1 127.8(3) . . ?
C12 N11 C16 118.8(3) . . ?
C12 N11 Cu1 115.1(2) . . ?
C16 N11 Cu1 126.1(3) . . ?
N11 C12 C13 121.7(3) . . ?
N11 C12 C1 117.1(3) . . ?
C13 C12 C1 121.3(3) . . ?
C14 C13 C12 119.2(4) . . ?
C15 C14 C13 118.7(4) . . ?
C16 C15 C14 119.8(4) . . ?
N11 C16 C15 121.8(4) . . ?

loop_
_geom_bond_atom_site_label_1
_geom_bond_atom_site_label_2
_geom_bond_distance
_geom_bond_site_symmetry_2
_geom_bond_publ_flag
Cu1 N6 1.951(3) . ?
Cu1 N2 1.965(3) . ?
Cu1 N11 2.004(3) . ?
Cu1 Cl1 2.2956(10) . ?
Cu1 Cl2 2.7161(11) . ?
N2 C3 1.298(4) . ?
N2 C1 1.458(4) . ?
C1 C12 1.484(5) . ?
C3 N31 1.339(5) . ?
C3 N4 1.383(4) . ?
N4 C5 1.366(5) . ?
C5 N6 1.271(5) . ?
C5 O51 1.336(4) . ?
O51 C52 1.450(4) . ?
C52 C53 1.508(5) . ?
N11 C12 1.340(5) . ?
N11 C16 1.352(5) . ?
C12 C13 1.390(5) . ?
C13 C14 1.379(5) . ?
C14 C15 1.376(6) . ?
C15 C16 1.370(5) . ?

loop_
_geom_torsion_atom_site_label_1
_geom_torsion_atom_site_label_2
_geom_torsion_atom_site_label_3
_geom_torsion_atom_site_label_4
_geom_torsion
_geom_torsion_site_symmetry_1
_geom_torsion_site_symmetry_2
_geom_torsion_site_symmetry_3
_geom_torsion_site_symmetry_4
_geom_torsion_publ_flag
N6 Cu1 N2 C3 -12.1(3) . . . . ?
N11 Cu1 N2 C3 174.6(3) . . . . ?
Cl1 Cu1 N2 C3 -105.7(4) . . . . ?
Cl2 Cu1 N2 C3 86.4(3) . . . . ?
N6 Cu1 N2 C1 177.4(3) . . . . ?
N11 Cu1 N2 C1 4.1(2) . . . . ?
Cl1 Cu1 N2 C1 83.8(4) . . . . ?
Cl2 Cu1 N2 C1 -84.2(2) . . . . ?
C3 N2 C1 C12 -176.6(3) . . . . ?
Cu1 N2 C1 C12 -4.9(4) . . . . ?
C1 N2 C3 N31 -2.0(5) . . . . ?
Cu1 N2 C3 N31 -172.5(3) . . . . ?
C1 N2 C3 N4 177.6(3) . . . . ?
Cu1 N2 C3 N4 7.1(5) . . . . ?
N2 C3 N4 C5 3.7(6) . . . . ?
N31 C3 N4 C5 -176.7(3) . . . . ?
C3 N4 C5 N6 -4.3(6) . . . . ?
C3 N4 C5 O51 175.3(3) . . . . ?
N6 C5 O51 C52 -6.5(6) . . . . ?
N4 C5 O51 C52 174.0(3) . . . . ?
C5 O51 C52 C53 -176.1(3) . . . . ?
O51 C5 N6 Cu1 174.4(3) . . . . ?
N4 C5 N6 Cu1 -6.2(6) . . . . ?
N2 Cu1 N6 C5 11.6(4) . . . . ?
N11 Cu1 N6 C5 50.4(9) . . . . ?
Cl1 Cu1 N6 C5 176.3(3) . . . . ?
Cl2 Cu1 N6 C5 -82.9(3) . . . . ?
N6 Cu1 N11 C12 -41.6(8) . . . . ?
N2 Cu1 N11 C12 -2.4(3) . . . . ?
Cl1 Cu1 N11 C12 -167.2(2) . . . . ?
Cl2 Cu1 N11 C12 92.3(3) . . . . ?
N6 Cu1 N11 C16 140.6(6) . . . . ?
N2 Cu1 N11 C16 179.8(3) . . . . ?
Cl1 Cu1 N11 C16 15.1(3) . . . . ?
Cl2 Cu1 N11 C16 -85.4(3) . . . . ?
C16 N11 C12 C13 -1.1(5) . . . . ?
Cu1 N11 C12 C13 -179.0(3) . . . . ?
C16 N11 C12 C1 178.2(3) . . . . ?
Cu1 N11 C12 C1 0.2(4) . . . . ?
N2 C1 C12 N11 3.0(5) . . . . ?
N2 C1 C12 C13 -177.8(3) . . . . ?
N11 C12 C13 C14 1.8(6) . . . . ?
C1 C12 C13 C14 -177.4(4) . . . . ?
C12 C13 C14 C15 -0.9(6) . . . . ?
C13 C14 C15 C16 -0.6(6) . . . . ?
C12 N11 C16 C15 -0.5(6) . . . . ?
Cu1 N11 C16 C15 177.2(3) . . . . ?
C14 C15 C16 N11 1.3(6) . . . . ?
